data_7707097
loop_
_publ_author_name
'Burley, Lydia G.'
'Beecham-Lonsdale, James H'
'Srivastava, Anant Kumar'
'Collings, Ines E.'
'Saines, Paul J.'

_publ_section_title
;
 Enhancing the chemical flexibility of hybrid perovskites by introducing
 divalent ligands.
;
_journal_issue 16
_journal_name_full 'Dalton transactions (Cambridge, England : 2003)'
_journal_page_first 5437
_journal_page_last 5441
_journal_paper_doi 10.1039/d1dt00878a
_journal_volume 50
_journal_year 2021
_chemical_formula_moiety 'C4 H2 Er O8, C2 H8 N'
_chemical_formula_sum 'C6 H10 Er N O8'
_chemical_formula_weight 391.41
_space_group_crystal_system monoclinic
_space_group_IT_number 13
_space_group_name_Hall '-P 2yac'
_space_group_name_H-M_alt 'P 1 2/n 1'
_atom_sites_solution_hydrogens geom
_atom_sites_solution_primary dual
_audit_creation_date 2021-01-22
_audit_creation_method
;
Olex2 1.2
(compiled 2018.05.29 svn.r3510 for OlexSys, GUI svn.r5506)
;
_audit_update_record
;
2021-03-08 deposited with the CCDC.	2021-04-12 downloaded from the CCDC.
;
_cell_angle_alpha 90
_cell_angle_beta 96.821(5)
_cell_angle_gamma 90
_cell_formula_units_Z 4
_cell_length_a 9.1445(5)
_cell_length_b 9.0168(4)
_cell_length_c 13.2244(7)
_cell_measurement_reflns_used 6526
_cell_measurement_temperature 500.0(3)
_cell_measurement_theta_max 29.3020
_cell_measurement_theta_min 4.5330
_cell_volume 1082.69(10)
_computing_cell_refinement 'CrysAlisPro 1.171.38.46 (Rigaku OD, 2015)'
_computing_data_collection 'CrysAlisPro 1.171.38.46 (Rigaku OD, 2015)'
_computing_data_reduction 'CrysAlisPro 1.171.38.46 (Rigaku OD, 2015)'
_computing_molecular_graphics 'Olex2 (Dolomanov et al., 2009)'
_computing_publication_material 'Olex2 (Dolomanov et al., 2009)'
_computing_structure_refinement 'ShelXL (Sheldrick, 2015)'
_computing_structure_solution 'ShelXT (Sheldrick, 2015)'
_diffrn_ambient_environment air
_diffrn_ambient_temperature 500.0(3)
_diffrn_detector 'CCD plate'
_diffrn_detector_area_resol_mean 5.2887
_diffrn_detector_type AtlasS2
_diffrn_measured_fraction_theta_full 0.997
_diffrn_measured_fraction_theta_max 0.886
_diffrn_measurement_details
;
List of Runs (angles in degrees, time in seconds):

  # Type    Start    End  Width  t~exp~   \w     \q     \k     \f   Frames
#--------------------------------------------------------------------------
  1  \w      0.00  30.00   1.00   15.00    --  -10.46 -99.00  90.00   30
  2  \w     34.00  99.00   1.00   15.00    --   11.79-178.00 -30.00   65
  3  \w    -14.00  69.00   1.00   15.00    --   11.79  46.00 143.00   83
  4  \w    -15.00  54.00   1.00   15.00    --   11.79  57.00  90.00   69
  5  \w    -58.00 -30.00   1.00   15.00    --   11.79 -57.00-180.00   28
  6  \w    -24.00  59.00   1.00   15.00    --   11.79  19.00  60.00   83
;
_diffrn_measurement_device 'four-circle diffractometer'
_diffrn_measurement_device_type 'SuperNova, Dual, Cu at zero, AtlasS2'
_diffrn_measurement_method '\w scans'
_diffrn_orient_matrix_type 'CrysAlisPro convention (1999,Acta A55,543-557)'
_diffrn_orient_matrix_UB_11 0.0730568000
_diffrn_orient_matrix_UB_12 -0.0092186000
_diffrn_orient_matrix_UB_13 -0.0119638000
_diffrn_orient_matrix_UB_21 -0.0091623000
_diffrn_orient_matrix_UB_22 0.0619071000
_diffrn_orient_matrix_UB_23 -0.0332282000
_diffrn_orient_matrix_UB_31 0.0261568000
_diffrn_orient_matrix_UB_32 0.0475913000
_diffrn_orient_matrix_UB_33 0.0408872000
_diffrn_radiation_monochromator mirror
_diffrn_radiation_probe x-ray
_diffrn_radiation_type MoK\a
_diffrn_radiation_wavelength 0.71073
_diffrn_reflns_av_R_equivalents 0.0286
_diffrn_reflns_av_unetI/netI 0.0262
_diffrn_reflns_Laue_measured_fraction_full 0.997
_diffrn_reflns_Laue_measured_fraction_max 0.886
_diffrn_reflns_limit_h_max 9
_diffrn_reflns_limit_h_min -12
_diffrn_reflns_limit_k_max 12
_diffrn_reflns_limit_k_min -11
_diffrn_reflns_limit_l_max 16
_diffrn_reflns_limit_l_min -16
_diffrn_reflns_number 10228
_diffrn_reflns_point_group_measured_fraction_full 0.997
_diffrn_reflns_point_group_measured_fraction_max 0.886
_diffrn_reflns_theta_full 25.242
_diffrn_reflns_theta_max 29.722
_diffrn_reflns_theta_min 3.423
_diffrn_source 'micro-focus sealed X-ray tube'
_diffrn_source_type 'SuperNova (Mo) X-ray Source'
_exptl_absorpt_coefficient_mu 7.779
_exptl_absorpt_correction_T_max 1.00000
_exptl_absorpt_correction_T_min 0.54025
_exptl_absorpt_correction_type multi-scan
_exptl_absorpt_process_details
;
CrysAlisPro 1.171.38.46 (Rigaku Oxford Diffraction, 2015)
Empirical absorption correction using spherical harmonics,
 implemented in SCALE3 ABSPACK scaling algorithm.
;
_exptl_crystal_colour 'light pink'
_exptl_crystal_density_diffrn 2.401
_exptl_crystal_description block
_exptl_crystal_F_000 740
_exptl_crystal_size_max 0.155
_exptl_crystal_size_mid 0.131
_exptl_crystal_size_min 0.081
_refine_diff_density_max 1.257
_refine_diff_density_min -0.841
_refine_diff_density_rms 0.153
_refine_ls_extinction_method none
_refine_ls_goodness_of_fit_ref 1.058
_refine_ls_hydrogen_treatment constr
_refine_ls_matrix_type full
_refine_ls_number_parameters 148
_refine_ls_number_reflns 2743
_refine_ls_number_restraints 0
_refine_ls_restrained_S_all 1.058
_refine_ls_R_factor_all 0.0271
_refine_ls_R_factor_gt 0.0234
_refine_ls_shift/su_max 0.000
_refine_ls_shift/su_mean 0.000
_refine_ls_structure_factor_coef Fsqd
_refine_ls_weighting_details 'w=1/[\s^2^(Fo^2^)+(0.0268P)^2^+1.1418P] where P=(Fo^2^+2Fc^2^)/3'
_refine_ls_weighting_scheme calc
_refine_ls_wR_factor_gt 0.0538
_refine_ls_wR_factor_ref 0.0557
_reflns_Friedel_coverage 0.000
_reflns_number_gt 2509
_reflns_number_total 2743
_reflns_threshold_expression 'I > 2\s(I)'
_cod_data_source_file d1dt00878a2.cif
_cod_data_source_block DMAEr(HCO2)2(C2O4)_500K
_cod_depositor_comments 'Adding full bibliography for 7707096--7707101.cif.'
_cod_database_code 7707097
_shelx_shelxl_version_number 2014/7
_shelx_space_group_comment
;
The symmetry employed for this shelxl refinement is uniquely defined
by the following loop, which should always be used as a source of
symmetry information in preference to the above space-group names.
They are only intended as comments.
;
_reflns_odcompleteness_completeness 88.48
_reflns_odcompleteness_iscentric 1
_reflns_odcompleteness_theta 29.66
_olex2_refinement_description
;
1. Fixed Uiso
 At 1.2 times of:
  All C(H) groups, All N(H,H) groups
 At 1.5 times of:
  All C(H,H,H) groups
2.a Secondary CH2 refined with riding coordinates:
 N1(H1A,H1B)
2.b Aromatic/amide H refined with riding coordinates:
 C1(H1), C2(H2)
2.c Idealised Me refined as rotating group:
 C6(H6A,H6B,H6C), C5(H5A,H5B,H5C)
;
_olex2_date_sample_data_collection 2019-08-07
_olex2_submission_special_instructions 'No special instructions were received'
_oxdiff_exptl_absorpt_empirical_details
;
Empirical correction (ABSPACK) includes:
- Absorption correction using spherical harmonics
- Frame scaling
;
_oxdiff_exptl_absorpt_empirical_full_max 1.664
_oxdiff_exptl_absorpt_empirical_full_min 0.647

loop_
_space_group_symop_operation_xyz
'x, y, z'
'-x+1/2, y, -z+1/2'
'-x, -y, -z'
'x-1/2, -y, z-1/2'

loop_
_atom_site_label
_atom_site_type_symbol
_atom_site_fract_x
_atom_site_fract_y
_atom_site_fract_z
_atom_site_U_iso_or_equiv
_atom_site_adp_type
_atom_site_occupancy
_atom_site_site_symmetry_order
_atom_site_calc_flag
_atom_site_refinement_flags_posn
_atom_site_refinement_flags_adp
_atom_site_refinement_flags_occupancy
_atom_site_disorder_assembly
_atom_site_disorder_group
Er1 Er 0.7500 0.75342(2) 0.2500 0.02293(7) Uani 1 2 d S T P . .
Er2 Er 0.2500 0.21492(2) 0.2500 0.02261(7) Uani 1 2 d S T P . .
O2 O 0.2441(4) 0.3054(4) 0.4146(2) 0.0567(9) Uani 1 1 d . . . . .
O1 O 0.2460(4) 0.3270(4) 0.5796(2) 0.0500(8) Uani 1 1 d . . . . .
O7 O 0.8466(3) 0.9537(4) 0.1635(2) 0.0552(9) Uani 1 1 d . . . . .
O6 O 1.1549(3) 1.0129(3) 0.3374(2) 0.0497(8) Uani 1 1 d . . . . .
O5 O 0.9763(3) 0.8458(4) 0.3370(2) 0.0553(9) Uani 1 1 d . . . . .
O8 O 1.0285(3) 1.1154(4) 0.1606(2) 0.0569(9) Uani 1 1 d . . . . .
O4 O 0.5913(4) 0.5585(4) 0.2526(3) 0.0763(12) Uani 1 1 d . . . . .
O3 O 0.4248(5) 0.3965(5) 0.2653(3) 0.0854(14) Uani 1 1 d . . . . .
C3 C 1.0389(4) 0.9511(4) 0.3001(3) 0.0343(8) Uani 1 1 d . . . . .
C4 C 0.9646(4) 1.0123(4) 0.1993(3) 0.0357(8) Uani 1 1 d . . . . .
C1 C 0.2324(5) 0.2572(5) 0.4984(3) 0.0442(12) Uani 1 1 d . . . . .
H1 H 0.2107 0.1568 0.5023 0.053 Uiso 1 1 calc R . . . .
C2 C 0.4773(6) 0.5031(6) 0.2342(4) 0.0644(15) Uani 1 1 d . . . . .
H2 H 0.4149 0.5531 0.1849 0.077 Uiso 1 1 calc R . . . .
N1 N 0.3167(7) 0.6575(7) 0.5600(5) 0.124(2) Uani 1 1 d . . . . .
H1A H 0.3115 0.5600 0.5695 0.148 Uiso 1 1 calc R . . . .
H1B H 0.3842 0.6942 0.6073 0.148 Uiso 1 1 calc R . . . .
C6 C 0.1739(10) 0.7249(10) 0.5699(8) 0.116(3) Uani 1 1 d . . . . .
H6A H 0.1005 0.6828 0.5202 0.174 Uiso 1 1 calc GR . . . .
H6B H 0.1794 0.8299 0.5591 0.174 Uiso 1 1 calc GR . . . .
H6C H 0.1478 0.7063 0.6370 0.174 Uiso 1 1 calc GR . . . .
C5 C 0.3606(10) 0.6878(11) 0.4568(6) 0.119(3) Uani 1 1 d . . . . .
H5A H 0.2978 0.6332 0.4067 0.179 Uiso 1 1 calc GR . . . .
H5B H 0.4610 0.6577 0.4550 0.179 Uiso 1 1 calc GR . . . .
H5C H 0.3514 0.7920 0.4425 0.179 Uiso 1 1 calc GR . . . .

loop_
_atom_site_aniso_label
_atom_site_aniso_U_11
_atom_site_aniso_U_22
_atom_site_aniso_U_33
_atom_site_aniso_U_23
_atom_site_aniso_U_13
_atom_site_aniso_U_12
Er1 0.02149(12) 0.02160(12) 0.02588(13) 0.000 0.00361(8) 0.000
Er2 0.02064(12) 0.02296(12) 0.02450(12) 0.000 0.00384(8) 0.000
O2 0.091(3) 0.0501(19) 0.0318(16) -0.0006(13) 0.0195(16) 0.0014(17)
O1 0.075(2) 0.0469(18) 0.0301(15) -0.0019(13) 0.0143(14) -0.0064(16)
O7 0.0464(18) 0.063(2) 0.0503(18) 0.0230(15) -0.0184(14) -0.0279(15)
O6 0.0444(17) 0.0555(19) 0.0449(16) 0.0175(14) -0.0124(13) -0.0224(14)
O5 0.0467(18) 0.059(2) 0.0553(18) 0.0274(15) -0.0149(14) -0.0255(15)
O8 0.0465(18) 0.061(2) 0.0581(18) 0.0340(16) -0.0170(14) -0.0251(15)
O4 0.066(2) 0.077(3) 0.082(3) 0.014(2) -0.0060(19) -0.049(2)
O3 0.092(3) 0.095(3) 0.068(2) 0.015(2) 0.003(2) -0.066(3)
C3 0.0296(19) 0.033(2) 0.039(2) 0.0056(15) -0.0012(15) -0.0078(14)
C4 0.032(2) 0.036(2) 0.038(2) 0.0082(15) -0.0035(16) -0.0104(15)
C1 0.061(4) 0.039(2) 0.033(3) 0.0004(15) 0.006(2) -0.0039(18)
C2 0.063(3) 0.060(3) 0.066(3) 0.017(3) -0.008(3) -0.027(3)
N1 0.130(6) 0.095(5) 0.129(5) 0.006(4) -0.055(4) -0.016(4)
C6 0.078(6) 0.132(8) 0.141(9) 0.009(5) 0.027(6) 0.023(5)
C5 0.110(7) 0.179(9) 0.072(5) -0.005(5) 0.025(4) -0.029(6)

loop_
_atom_type_symbol
_atom_type_description
_atom_type_scat_dispersion_real
_atom_type_scat_dispersion_imag
_atom_type_scat_source
C C 0.0033 0.0016 'International Tables Vol C Tables 4.2.6.8 and 6.1.1.4'
H H 0.0000 0.0000 'International Tables Vol C Tables 4.2.6.8 and 6.1.1.4'
Er Er -0.2586 4.9576 'International Tables Vol C Tables 4.2.6.8 and 6.1.1.4'
N N 0.0061 0.0033 'International Tables Vol C Tables 4.2.6.8 and 6.1.1.4'
O O 0.0106 0.0060 'International Tables Vol C Tables 4.2.6.8 and 6.1.1.4'

loop_
_geom_angle_atom_site_label_1
_geom_angle_atom_site_label_2
_geom_angle_atom_site_label_3
_geom_angle
_geom_angle_site_symmetry_1
_geom_angle_site_symmetry_3
_geom_angle_publ_flag
O1 Er1 O1 144.28(15) 4_665 3_666 ?
O1 Er1 O7 136.99(11) 3_666 . ?
O1 Er1 O7 136.99(11) 4_665 2_655 ?
O1 Er1 O7 74.77(11) 4_665 . ?
O1 Er1 O7 74.77(11) 3_666 2_655 ?
O1 Er1 O5 118.65(12) 3_666 2_655 ?
O1 Er1 O5 74.57(11) 3_666 . ?
O1 Er1 O5 118.65(12) 4_665 . ?
O1 Er1 O5 74.57(11) 4_665 2_655 ?
O7 Er1 O7 80.41(18) . 2_655 ?
O7 Er1 O5 67.39(9) . . ?
O7 Er1 O5 81.56(12) 2_655 . ?
O7 Er1 O5 67.39(9) 2_655 2_655 ?
O7 Er1 O5 81.56(12) . 2_655 ?
O5 Er1 O5 139.30(16) 2_655 . ?
O4 Er1 O1 80.82(13) . 4_665 ?
O4 Er1 O1 71.77(12) 2_655 4_665 ?
O4 Er1 O1 80.82(13) 2_655 3_666 ?
O4 Er1 O1 71.77(12) . 3_666 ?
O4 Er1 O7 150.51(12) . . ?
O4 Er1 O7 107.82(14) 2_655 . ?
O4 Er1 O7 107.81(14) . 2_655 ?
O4 Er1 O7 150.51(12) 2_655 2_655 ?
O4 Er1 O5 76.13(14) . 2_655 ?
O4 Er1 O5 140.84(12) . . ?
O4 Er1 O5 76.13(14) 2_655 . ?
O4 Er1 O5 140.84(12) 2_655 2_655 ?
O4 Er1 O4 79.3(2) 2_655 . ?
O2 Er2 O2 139.04(16) 2 . ?
O2 Er2 O6 76.34(11) . 1_445 ?
O2 Er2 O6 140.58(11) 2 1_445 ?
O2 Er2 O6 140.58(11) . 2_645 ?
O2 Er2 O6 76.34(11) 2 2_645 ?
O2 Er2 O8 77.41(12) 2 1_445 ?
O2 Er2 O8 118.69(13) 2 2_645 ?
O2 Er2 O8 118.69(13) . 1_445 ?
O2 Er2 O8 77.41(12) . 2_645 ?
O6 Er2 O6 79.94(17) 2_645 1_445 ?
O6 Er2 O8 67.41(9) 2_645 2_645 ?
O6 Er2 O8 67.41(9) 1_445 1_445 ?
O6 Er2 O8 79.04(12) 1_445 2_645 ?
O6 Er2 O8 79.04(12) 2_645 1_445 ?
O8 Er2 O8 135.99(16) 1_445 2_645 ?
O3 Er2 O2 76.07(13) . . ?
O3 Er2 O2 74.83(13) 2 . ?
O3 Er2 O2 74.83(13) . 2 ?
O3 Er2 O2 76.07(13) 2 2 ?
O3 Er2 O6 143.15(12) . 1_445 ?
O3 Er2 O6 107.47(15) 2 1_445 ?
O3 Er2 O6 143.15(12) 2 2_645 ?
O3 Er2 O6 107.47(15) . 2_645 ?
O3 Er2 O8 148.84(13) 2 2_645 ?
O3 Er2 O8 148.84(13) . 1_445 ?
O3 Er2 O8 71.47(15) 2 1_445 ?
O3 Er2 O8 71.47(15) . 2_645 ?
O3 Er2 O3 88.2(3) . 2 ?
C1 O2 Er2 138.2(3) . . ?
C1 O1 Er1 131.3(3) . 3_666 ?
C4 O7 Er1 119.8(2) . . ?
C3 O6 Er2 119.6(2) . 1_665 ?
C3 O5 Er1 119.4(2) . . ?
C4 O8 Er2 119.3(2) . 1_665 ?
C2 O4 Er1 152.8(4) . . ?
C2 O3 Er2 150.5(4) . . ?
O6 C3 C4 117.0(3) . . ?
O5 C3 O6 126.8(4) . . ?
O5 C3 C4 116.3(3) . . ?
O7 C4 C3 117.1(3) . . ?
O8 C4 O7 126.3(4) . . ?
O8 C4 C3 116.6(3) . . ?
O2 C1 O1 127.1(4) . . ?
O4 C2 O3 132.7(6) . . ?
C6 N1 C5 110.3(7) . . ?

loop_
_geom_bond_atom_site_label_1
_geom_bond_atom_site_label_2
_geom_bond_distance
_geom_bond_site_symmetry_2
_geom_bond_publ_flag
Er1 O1 2.363(3) 4_665 ?
Er1 O1 2.363(3) 3_666 ?
Er1 O7 2.365(3) 2_655 ?
Er1 O7 2.365(3) . ?
Er1 O5 2.395(3) . ?
Er1 O5 2.395(3) 2_655 ?
Er1 O4 2.282(3) 2_655 ?
Er1 O4 2.282(3) . ?
Er2 O2 2.331(3) 2 ?
Er2 O2 2.331(3) . ?
Er2 O6 2.377(3) 2_645 ?
Er2 O6 2.377(3) 1_445 ?
Er2 O8 2.395(3) 2_645 ?
Er2 O8 2.395(3) 1_445 ?
Er2 O3 2.280(3) . ?
Er2 O3 2.280(3) 2 ?
O2 C1 1.206(4) . ?
O1 Er1 2.363(3) 3_666 ?
O1 C1 1.238(4) . ?
O7 C4 1.243(4) . ?
O6 Er2 2.377(3) 1_665 ?
O6 C3 1.246(4) . ?
O5 C3 1.238(4) . ?
O8 Er2 2.395(3) 1_665 ?
O8 C4 1.241(4) . ?
O4 C2 1.155(5) . ?
O3 C2 1.172(5) . ?
C3 C4 1.526(6) . ?
N1 C6 1.460(10) . ?
N1 C5 1.492(10) . ?
